data_7016630
loop_
_publ_author_name
'Matouzenko, Galina S.'
'Jeanneau, Erwann'
'Yu Verat, Alexander'
'Bousseksou, Azzedine'

_publ_section_title
;
 Spin crossover and polymorphism in a family of
 1,2-bis(4-pyridyl)ethene-bridged binuclear iron(ii) complexes. A key
 role of structural distortions.
;
_journal_issue 37
_journal_name_full 'Dalton transactions (Cambridge, England : 2003)'
_journal_page_first 9608
_journal_page_last 9618
_journal_paper_doi 10.1039/c1dt10312a
_journal_volume 40
_journal_year 2011
_chemical_formula_moiety 'C40 H36 Fe2 N12 S4'
_chemical_formula_sum 'C40 H36 Fe2 N12 S4'
_chemical_formula_weight 924.79
_space_group_IT_number 15
_symmetry_cell_setting monoclinic
_symmetry_space_group_name_Hall '-C 2yc'
_symmetry_space_group_name_H-M 'C 1 2/c 1'
_atom_sites_solution_hydrogens geom
_atom_sites_solution_primary direct
_cell_angle_alpha 90
_cell_angle_beta 114.008(2)
_cell_angle_gamma 90
_cell_formula_units_Z 4
_cell_length_a 20.7590(10)
_cell_length_b 12.2493(5)
_cell_length_c 19.3996(8)
_cell_measurement_reflns_used 4981
_cell_measurement_temperature 90
_cell_measurement_theta_max 27.878
_cell_measurement_theta_min 0.679
_cell_volume 4506.2(3)
_computing_cell_refinement 'DENZO/SCALEPACK (Otwinowski & Minor, 1997)'
_computing_data_collection 'COLLECT (Nonius, 2001).'
_computing_data_reduction 'DENZO/SCALEPACK (Otwinowski & Minor, 1997)'
_computing_molecular_graphics 'CAMERON (Watkin et al., 1996)'
_computing_publication_material 'CRYSTALS (Betteridge et al., 2003)'
_computing_structure_refinement 'CRYSTALS (Betteridge et al., 2003)'
_computing_structure_solution 'SIR97 (Altomare et al., 1999)'
_diffrn_ambient_temperature 90
_diffrn_measured_fraction_theta_full 0.982
_diffrn_measured_fraction_theta_max 0.979
_diffrn_measurement_device 'Nonius KappaCCD'
_diffrn_measurement_device_type Area
_diffrn_measurement_method '\f & \w scans'
_diffrn_radiation_monochromator graphite
_diffrn_radiation_type 'Mo K\a'
_diffrn_radiation_wavelength 0.71069
_diffrn_reflns_av_R_equivalents 0.034
_diffrn_reflns_limit_h_max 24
_diffrn_reflns_limit_h_min -27
_diffrn_reflns_limit_k_max 16
_diffrn_reflns_limit_k_min 0
_diffrn_reflns_limit_l_max 25
_diffrn_reflns_limit_l_min 0
_diffrn_reflns_number 5269
_diffrn_reflns_theta_full 27.327
_diffrn_reflns_theta_max 27.885
_diffrn_reflns_theta_min 1.979
_diffrn_standards_number 0
_exptl_absorpt_coefficient_mu 0.872
_exptl_absorpt_correction_T_max 0.921
_exptl_absorpt_correction_T_min 0.767
_exptl_absorpt_correction_type analytical
_exptl_absorpt_process_details
;
Clark, R. C. & Reid, J. S. (1995). Acta Cryst. A51, 887-897
;
_exptl_crystal_colour black
_exptl_crystal_density_diffrn 1.363
_exptl_crystal_density_method 'not measured'
_exptl_crystal_description prism
_exptl_crystal_F_000 1904
_exptl_crystal_size_max 0.3
_exptl_crystal_size_mid 0.29
_exptl_crystal_size_min 0.12
_platon_squeeze_details
;
;
_refine_diff_density_max 2.18
_refine_diff_density_min -1.19
_refine_ls_extinction_method None
_refine_ls_goodness_of_fit_ref 1.0645
_refine_ls_hydrogen_treatment none
_refine_ls_matrix_type full
_refine_ls_number_parameters 262
_refine_ls_number_reflns 5252
_refine_ls_number_restraints 0
_refine_ls_R_factor_all 0.0853
_refine_ls_R_factor_gt 0.0735
_refine_ls_shift/su_max 0.0005366
_refine_ls_shift/su_mean 1.2220287
_refine_ls_structure_factor_coef Fsqd
_refine_ls_weighting_details
;
Method, part 1, Chebychev polynomial, (Watkin, 1994, Prince, 1982)
[weight] = 1.0/[A~0~*T~0~(x)+A~1~*T~1~(x) ... +A~n-1~]*T~n-1~(x)]
where A~i~ are the Chebychev coefficients listed below and x= Fcalc/Fmax
Method = Robust Weighting (Prince, 1982)
W = [weight] * [1-(deltaF/6*sigmaF)^2^]^2^
A~i~ are:
38.5 60.0 29.9 7.76
;
_refine_ls_weighting_scheme calc
_refine_ls_wR_factor_all 0.2128
_refine_ls_wR_factor_gt 0.1964
_refine_ls_wR_factor_ref 0.2128
_reflns_limit_h_max 24
_reflns_limit_h_min -27
_reflns_limit_k_max 16
_reflns_limit_k_min 0
_reflns_limit_l_max 25
_reflns_limit_l_min 0
_reflns_number_gt 4197
_reflns_number_total 5269
_reflns_threshold_expression I>2.0\s(I)
_oxford_diffrn_Wilson_B_factor 0.00
_oxford_diffrn_Wilson_scale 0.00
_oxford_refine_ls_r_factor_ref 0.0853
_oxford_refine_ls_scale 0.1746(2)
_oxford_reflns_number_all 5252
_oxford_reflns_threshold_expression_ref I>-10.0\s(I)
_cod_data_source_file c1dt10312a.txt
_cod_data_source_block 1(90K)
_cod_depositor_comments
;
The following automatic conversions were performed:

'_symmetry_cell_setting' value 'Monoclinic' changed to 'monoclinic'
according to /home/saulius/struct/CIF-dictionaries/cif_core.dic
dictionary named 'cif_core.dic' version 2.4.1 from 2010-06-29.

Automatic conversion script
Id: cif_fix_values 1715 2011-07-08 13:25:40Z adriana 
;
_cod_original_sg_symbol_H-M 'C 1 2/c 1 '
_cod_database_code 7016630

loop_
_symmetry_equiv_pos_as_xyz
x,y,z
-x,-y,-z
x+1/2,y+1/2,z
-x+1/2,-y+1/2,-z
-x,y,-z+1/2
x,-y,z+1/2
-x+1/2,y+1/2,-z+1/2
x+1/2,-y+1/2,z+1/2

loop_
_atom_site_label
_atom_site_type_symbol
_atom_site_fract_x
_atom_site_fract_y
_atom_site_fract_z
_atom_site_U_iso_or_equiv
_atom_site_occupancy
_atom_site_adp_type
_atom_site_refinement_flags_posn
C2 C 0.1668(2) 0.6706(3) 0.2100(2) 0.0393 1.0000 Uani .
C1 C 0.30175(19) 0.4392(3) 0.1626(2) 0.0345 1.0000 Uani .
C3 C 0.38402(16) 0.7016(3) 0.1789(2) 0.0352 1.0000 Uani D
C4 C 0.41343(17) 0.7803(3) 0.1506(2) 0.0381 1.0000 Uani D
C5 C 0.42224(17) 0.8853(3) 0.1798(2) 0.0387 1.0000 Uani D
C6 C 0.40176(17) 0.9068(3) 0.2383(2) 0.0369 1.0000 Uani D
C7 C 0.37218(18) 0.8241(3) 0.2638(2) 0.0340 1.0000 Uani D
C8 C 0.3455(2) 0.8409(3) 0.3243(2) 0.0376 1.0000 Uani D
C9 C 0.4100(2) 0.7115(3) 0.4300(2) 0.0401 1.0000 Uani D
C10 C 0.4553(2) 0.6313(3) 0.4132(2) 0.0353 1.0000 Uani D
C11 C 0.5245(2) 0.6119(3) 0.4621(2) 0.0400 1.0000 Uani D
C12 C 0.56286(19) 0.5318(3) 0.4442(2) 0.0430 1.0000 Uani D
C13 C 0.53102(19) 0.4737(3) 0.3784(2) 0.0404 1.0000 Uani D
C14 C 0.46127(19) 0.4966(3) 0.3310(2) 0.0365 1.0000 Uani D
C15 C 0.31656(17) 0.4089(3) 0.35928(18) 0.0327 1.0000 Uani D
C16 C 0.30036(18) 0.3367(3) 0.40465(18) 0.0328 1.0000 Uani D
C17 C 0.25944(17) 0.3718(3) 0.44213(19) 0.0315 1.0000 Uani D
C18 C 0.23415(17) 0.4796(3) 0.42856(19) 0.0338 1.0000 Uani D
C19 C 0.25125(17) 0.5463(3) 0.38145(19) 0.0328 1.0000 Uani D
C20 C 0.24073(17) 0.3031(3) 0.49278(19) 0.0325 1.0000 Uani D
Fe1 Fe 0.32517(2) 0.61398(4) 0.28620(3) 0.0305 1.0000 Uani D
N6 N 0.29361(14) 0.5134(2) 0.34741(16) 0.0302 1.0000 Uani D
N4 N 0.34464(16) 0.7356(3) 0.36211(17) 0.0339 1.0000 Uani D
N3 N 0.36232(15) 0.7224(3) 0.23502(17) 0.0329 1.0000 Uani D
N5 N 0.42370(15) 0.5733(3) 0.34764(17) 0.0330 1.0000 Uani D
N2 N 0.22673(16) 0.6588(3) 0.23398(18) 0.0342 1.0000 Uani .
S2 S 0.08054(6) 0.69132(10) 0.17441(8) 0.0555 1.0000 Uani .
N1 N 0.31188(16) 0.5017(3) 0.21021(18) 0.0341 1.0000 Uani .
S1 S 0.28666(7) 0.34977(9) 0.09348(6) 0.0464 1.0000 Uani .
H31 H 0.3784 0.6317 0.1559 0.0365 1.0000 Uiso DR
H41 H 0.4265 0.7619 0.1126 0.0423 1.0000 Uiso DR
H51 H 0.4402 0.9418 0.1595 0.0427 1.0000 Uiso DR
H61 H 0.4048 0.9753 0.2585 0.0353 1.0000 Uiso DR
H81 H 0.2978 0.8751 0.3027 0.0423 1.0000 Uiso DR
H82 H 0.3755 0.8917 0.3615 0.0414 1.0000 Uiso DR
H91 H 0.4360 0.7764 0.4561 0.0445 1.0000 Uiso DR
H92 H 0.3963 0.6811 0.4654 0.0456 1.0000 Uiso DR
H111 H 0.5445 0.6617 0.5061 0.0448 1.0000 Uiso DR
H121 H 0.6109 0.5170 0.4742 0.0500 1.0000 Uiso DR
H131 H 0.5560 0.4169 0.3656 0.0444 1.0000 Uiso DR
H141 H 0.4375 0.4543 0.2862 0.0403 1.0000 Uiso DR
H151 H 0.3472 0.3856 0.3373 0.0355 1.0000 Uiso DR
H161 H 0.3160 0.2626 0.4098 0.0337 1.0000 Uiso DR
H181 H 0.2054 0.5046 0.4516 0.0348 1.0000 Uiso DR
H191 H 0.2330 0.6147 0.3703 0.0342 1.0000 Uiso DR
H201 H 0.2166 0.3424 0.5194 0.0344 1.0000 Uiso DR
H4 H 0.3105 0.7393 0.3765 0.0434 1.0000 Uiso DR

loop_
_atom_site_aniso_label
_atom_site_aniso_U_11
_atom_site_aniso_U_22
_atom_site_aniso_U_33
_atom_site_aniso_U_23
_atom_site_aniso_U_13
_atom_site_aniso_U_12
C2 0.0332(18) 0.0346(19) 0.043(2) 0.0090(15) 0.0080(15) -0.0002(14)
C1 0.0311(16) 0.0340(18) 0.0341(17) 0.0034(14) 0.0088(13) -0.0031(13)
C3 0.0267(16) 0.0380(18) 0.0359(17) -0.0011(14) 0.0076(13) 0.0036(13)
C4 0.0275(16) 0.046(2) 0.0367(17) 0.0009(16) 0.0085(14) 0.0043(15)
C5 0.0291(17) 0.041(2) 0.041(2) 0.0057(15) 0.0102(15) -0.0008(14)
C6 0.0293(17) 0.0350(18) 0.0386(18) 0.0000(15) 0.0059(14) 0.0024(14)
C7 0.0250(15) 0.0331(17) 0.0365(17) 0.0007(13) 0.0048(13) 0.0050(13)
C8 0.0396(19) 0.0311(17) 0.0402(19) 0.0016(14) 0.0143(16) 0.0032(14)
C9 0.0368(19) 0.041(2) 0.0312(17) -0.0031(15) 0.0019(15) -0.0026(15)
C10 0.0291(17) 0.0348(17) 0.0324(17) 0.0051(14) 0.0027(14) -0.0039(13)
C11 0.0288(17) 0.042(2) 0.0375(19) 0.0042(15) 0.0015(14) -0.0043(14)
C12 0.0265(16) 0.050(2) 0.042(2) 0.0139(17) 0.0031(15) -0.0009(15)
C13 0.0271(16) 0.045(2) 0.047(2) 0.0110(17) 0.0127(15) 0.0038(14)
C14 0.0280(16) 0.0400(19) 0.0375(18) 0.0051(15) 0.0092(14) 0.0011(14)
C15 0.0313(16) 0.0325(17) 0.0299(16) -0.0010(13) 0.0079(13) 0.0025(13)
C16 0.0329(17) 0.0319(16) 0.0312(16) -0.0029(13) 0.0105(14) 0.0009(13)
C17 0.0241(15) 0.0361(17) 0.0277(15) -0.0003(13) 0.0037(12) -0.0013(13)
C18 0.0262(15) 0.0342(17) 0.0359(17) -0.0025(13) 0.0075(13) 0.0000(13)
C19 0.0264(15) 0.0299(16) 0.0343(16) -0.0008(13) 0.0042(13) 0.0011(12)
C20 0.0289(16) 0.0372(18) 0.0273(15) -0.0008(13) 0.0073(12) 0.0005(13)
Fe1 0.0238(3) 0.0300(3) 0.0321(3) 0.00056(18) 0.0057(2) 0.00020(17)
N6 0.0263(13) 0.0292(14) 0.0301(13) 0.0006(11) 0.0063(11) 0.0013(10)
N4 0.0308(14) 0.0328(15) 0.0343(14) -0.0007(12) 0.0093(12) 0.0004(11)
N3 0.0239(13) 0.0342(15) 0.0335(14) -0.0004(12) 0.0043(11) 0.0021(11)
N5 0.0251(13) 0.0319(15) 0.0360(15) 0.0020(12) 0.0063(11) -0.0016(11)
N2 0.0305(15) 0.0335(15) 0.0362(15) 0.0038(12) 0.0109(12) -0.0001(12)
S2 0.0303(5) 0.0494(6) 0.0778(8) 0.0190(6) 0.0127(5) 0.0033(4)
N1 0.0263(13) 0.0329(14) 0.0365(15) 0.0025(12) 0.0059(12) 0.0000(11)
S1 0.0597(7) 0.0435(6) 0.0380(5) -0.0069(4) 0.0219(5) -0.0171(5)

loop_
_atom_type_symbol
_atom_type_scat_dispersion_real
_atom_type_scat_dispersion_imag
_atom_type_scat_Cromer_Mann_a1
_atom_type_scat_Cromer_Mann_b1
_atom_type_scat_Cromer_Mann_a2
_atom_type_scat_Cromer_Mann_b2
_atom_type_scat_Cromer_Mann_a3
_atom_type_scat_Cromer_Mann_b3
_atom_type_scat_Cromer_Mann_a4
_atom_type_scat_Cromer_Mann_b4
_atom_type_scat_Cromer_Mann_c
_atom_type_scat_source
C 0.0033 0.0016 2.3100 20.8439 1.0200 10.2075 1.5886 0.5687 0.8650 51.6512 0.2156 'International Tables Vol C 4.2.6.8 and 6.1.1.4'
H 0.0000 0.0000 0.4930 10.5109 0.3229 26.1257 0.1402 3.1424 0.0408 57.7998 0.0030 'International Tables Vol C 4.2.6.8 and 6.1.1.4'
N 0.0061 0.0033 12.2126 0.0057 3.1322 9.8933 2.0125 28.9975 1.1663 0.5826 -11.5290 'International Tables Vol C 4.2.6.8 and 6.1.1.4'
S 0.1246 0.1234 6.9053 1.4679 5.2034 22.2151 1.4379 0.2536 1.5863 56.1720 0.8669 'International Tables Vol C 4.2.6.8 and 6.1.1.4'
Fe 0.3463 0.8444 11.7695 4.7611 7.3573 0.3072 3.5222 15.3535 2.3045 76.8805 1.0369 'International Tables Vol C 4.2.6.8 and 6.1.1.4'

loop_
_geom_angle_atom_site_label_1
_geom_angle_site_symmetry_1
_geom_angle_atom_site_label_2
_geom_angle_atom_site_label_3
_geom_angle_site_symmetry_3
_geom_angle
_geom_angle_publ_flag
N2 . C2 S2 . 178.3(4) yes
N1 . C1 S1 . 179.5(3) yes
C4 . C3 N3 . 122.4(4) yes
C4 . C3 H31 . 115.9 no
N3 . C3 H31 . 121.7 no
C3 . C4 C5 . 119.7(4) yes
C3 . C4 H41 . 118.5 no
C5 . C4 H41 . 121.7 no
C4 . C5 C6 . 118.4(4) yes
C4 . C5 H51 . 121.2 no
C6 . C5 H51 . 120.4 no
C5 . C6 C7 . 118.9(4) yes
C5 . C6 H61 . 122.2 no
C7 . C6 H61 . 118.8 no
C6 . C7 C8 . 122.7(3) yes
C6 . C7 N3 . 123.1(4) yes
C8 . C7 N3 . 114.1(3) yes
C7 . C8 N4 . 110.4(3) yes
C7 . C8 H81 . 110.4 no
N4 . C8 H81 . 111.3 no
C7 . C8 H82 . 110.0 no
N4 . C8 H82 . 108.9 no
H81 . C8 H82 . 105.7 no
C10 . C9 N4 . 111.7(3) yes
C10 . C9 H91 . 112.7 no
N4 . C9 H91 . 114.3 no
C10 . C9 H92 . 108.1 no
N4 . C9 H92 . 107.1 no
H91 . C9 H92 . 102.3 no
C9 . C10 C11 . 122.5(4) yes
C9 . C10 N5 . 116.1(3) yes
C11 . C10 N5 . 121.3(4) yes
C10 . C11 C12 . 119.3(4) yes
C10 . C11 H111 . 116.0 no
C12 . C11 H111 . 124.4 no
C11 . C12 C13 . 119.2(3) yes
C11 . C12 H121 . 123.3 no
C13 . C12 H121 . 117.4 no
C12 . C13 C14 . 119.2(4) yes
C12 . C13 H131 . 120.7 no
C14 . C13 H131 . 120.1 no
C13 . C14 N5 . 122.1(4) yes
C13 . C14 H141 . 120.3 no
N5 . C14 H141 . 117.5 no
C16 . C15 N6 . 123.6(3) yes
C16 . C15 H151 . 118.6 no
N6 . C15 H151 . 117.7 no
C15 . C16 C17 . 119.6(3) yes
C15 . C16 H161 . 120.9 no
C17 . C16 H161 . 119.5 no
C16 . C17 C18 . 116.9(3) yes
C16 . C17 C20 . 124.0(3) yes
C18 . C17 C20 . 119.1(3) yes
C17 . C18 C19 . 120.3(3) yes
C17 . C18 H181 . 118.9 no
C19 . C18 H181 . 120.8 no
C18 . C19 N6 . 122.7(3) yes
C18 . C19 H191 . 120.8 no
N6 . C19 H191 . 116.5 no
C17 . C20 C20 4_556 124.2(4) yes
C17 . C20 H201 . 113.8 no
C20 4_556 C20 H201 . 121.8 no
N6 . Fe1 N4 . 92.20(12) yes
N6 . Fe1 N3 . 174.10(12) yes
N4 . Fe1 N3 . 82.43(13) yes
N6 . Fe1 N5 . 89.73(12) yes
N4 . Fe1 N5 . 83.94(13) yes
N3 . Fe1 N5 . 87.29(12) yes
N6 . Fe1 N2 . 87.41(12) yes
N4 . Fe1 N2 . 91.57(13) yes
N3 . Fe1 N2 . 95.14(12) yes
N5 . Fe1 N2 . 174.59(13) yes
N6 . Fe1 N1 . 92.00(12) yes
N4 . Fe1 N1 . 175.37(13) yes
N3 . Fe1 N1 . 93.30(13) yes
N5 . Fe1 N1 . 94.13(13) yes
N2 . Fe1 N1 . 90.57(13) yes
C19 . N6 C15 . 116.8(3) yes
C19 . N6 Fe1 . 122.7(2) yes
C15 . N6 Fe1 . 120.5(2) yes
C8 . N4 C9 . 114.8(3) yes
C8 . N4 Fe1 . 108.6(2) yes
C9 . N4 Fe1 . 109.9(2) yes
C8 . N4 H4 . 106.9 no
C9 . N4 H4 . 107.4 no
Fe1 . N4 H4 . 109.1 no
C3 . N3 C7 . 117.4(3) yes
C3 . N3 Fe1 . 126.6(3) yes
C7 . N3 Fe1 . 115.8(3) yes
C10 . N5 C14 . 118.8(3) yes
C10 . N5 Fe1 . 114.8(3) yes
C14 . N5 Fe1 . 126.5(3) yes
Fe1 . N2 C2 . 168.3(3) yes
Fe1 . N1 C1 . 176.4(3) yes

loop_
_geom_bond_atom_site_label_1
_geom_bond_atom_site_label_2
_geom_bond_site_symmetry_2
_geom_bond_distance
_geom_bond_publ_flag
C2 N2 . 1.146(5) yes
C2 S2 . 1.656(4) yes
C1 N1 . 1.152(5) yes
C1 S1 . 1.659(4) yes
C3 C4 . 1.369(6) yes
C3 N3 . 1.361(5) yes
C3 H31 . 0.950 no
C4 C5 . 1.386(6) yes
C4 H41 . 0.913 no
C5 C6 . 1.389(6) yes
C5 H51 . 0.945 no
C6 C7 . 1.377(6) yes
C6 H61 . 0.918 no
C7 C8 . 1.502(5) yes
C7 N3 . 1.346(5) yes
C8 N4 . 1.487(5) yes
C8 H81 . 0.996 no
C8 H82 . 0.965 no
C9 C10 . 1.485(6) yes
C9 N4 . 1.486(5) yes
C9 H91 . 0.978 no
C9 H92 . 0.922 no
C10 C11 . 1.382(5) yes
C10 N5 . 1.369(5) yes
C11 C12 . 1.394(6) yes
C11 H111 . 0.993 no
C12 C13 . 1.374(6) yes
C12 H121 . 0.945 no
C13 C14 . 1.392(5) yes
C13 H131 . 0.959 no
C14 N5 . 1.343(5) yes
C14 H141 . 0.958 no
C15 C16 . 1.382(5) yes
C15 N6 . 1.353(5) yes
C15 H151 . 0.941 no
C16 C17 . 1.392(5) yes
C16 H161 . 0.956 no
C17 C18 . 1.405(5) yes
C17 C20 . 1.461(5) yes
C18 C19 . 1.376(5) yes
C18 H181 . 0.932 no
C19 N6 . 1.358(5) yes
C19 H191 . 0.909 no
C20 C20 4_556 1.353(7) yes
C20 H201 . 0.980 no
Fe1 N6 . 1.997(3) yes
Fe1 N4 . 2.017(3) yes
Fe1 N3 . 1.992(3) yes
Fe1 N5 . 1.967(3) yes
Fe1 N2 . 1.954(3) yes
Fe1 N1 . 1.952(3) yes
N4 H4 . 0.862 no

loop_
_geom_hbond_atom_site_label_D
_geom_hbond_atom_site_label_H
_geom_hbond_atom_site_label_A
_geom_hbond_site_symmetry_A
_geom_hbond_angle_DHA
_geom_hbond_distance_DH
_geom_hbond_distance_HA
_geom_hbond_distance_DA
_geom_hbond_publ_flag
C8 H81 C1 7_555 142 1.00 2.55 3.390(5) yes

loop_
_platon_squeeze_void_nr
_platon_squeeze_void_average_x
_platon_squeeze_void_average_y
_platon_squeeze_void_average_z
_platon_squeeze_void_volume
_platon_squeeze_void_count_electrons
_platon_squeeze_void_content
1 0.500 0.000 0.000 172 90 ' '
2 0.500 0.000 0.500 172 90 ' '
3 0.000 0.183 0.750 7 1 ' '
4 1.000 0.501 0.499 171 89 ' '
5 0.000 0.501 1.001 171 89 ' '
6 0.500 0.325 0.250 6 1 ' '
7 0.500 0.675 0.750 6 1 ' '
8 0.000 0.825 0.250 6 1 ' '
